data_4519037
loop_
_publ_author_name
'Zhang, Zong-Hui'
'Fang, Han'
'Xue, Dong-Xu'
'Bai, Junfeng'

_publ_section_title
;
 Tuning Open Metal Site-Free <b>ncb</b> Type of Metal-Organic Frameworks
 for Simultaneously High Gravimetric and Volumetric Methane Storage
 Working Capacities.
;
_journal_issue 37
_journal_name_full 'ACS applied materials &amp; interfaces'
_journal_page_first 44956
_journal_page_last 44963
_journal_paper_doi 10.1021/acsami.1c13757
_journal_volume 13
_journal_year 2021
_chemical_formula_moiety 'C60 H39 Fe3 N9 O16'
_chemical_formula_sum 'C60 H39 Fe3 N9 O16'
_chemical_formula_weight 1309.55
_space_group_crystal_system cubic
_space_group_IT_number 217
_space_group_name_Hall 'I -4 2 3'
_space_group_name_H-M_alt 'I -4 3 m'
_atom_sites_solution_hydrogens geom
_atom_sites_solution_primary iterative
_audit_creation_date 2021-06-03
_audit_creation_method
;
Olex2 1.3
(compiled 2020.11.12 svn.r5f609507 for OlexSys, GUI svn.r6272)
;
_cell_angle_alpha 90
_cell_angle_beta 90
_cell_angle_gamma 90
_cell_formula_units_Z 8
_cell_length_a 33.5266(5)
_cell_length_b 33.5266(5)
_cell_length_c 33.5266(5)
_cell_measurement_reflns_used 8089
_cell_measurement_temperature 243(2)
_cell_measurement_theta_max 39.28
_cell_measurement_theta_min 3.23
_cell_volume 37685.0(10)
_computing_cell_refinement 'SAINT V8.40A (Bruker, 2019)'
_computing_data_reduction 'SAINT V8.40A (Bruker, 2019)'
_computing_molecular_graphics 'Olex2 1.3 (Dolomanov et al., 2009)'
_computing_publication_material 'Olex2 1.3 (Dolomanov et al., 2009)'
_computing_structure_refinement 'XL  (Sheldrick, 2008)'
_computing_structure_solution 'olex2.solve 1.3 (Bourhis et al., 2015)'
_diffrn_ambient_temperature 243.0
_diffrn_measured_fraction_theta_full 0.998
_diffrn_measured_fraction_theta_max 0.997
_diffrn_measurement_device_type 'Bruker APEX-II CCD'
_diffrn_measurement_method '\f and \w scans'
_diffrn_radiation_type CuK\a
_diffrn_radiation_wavelength 1.54178
_diffrn_reflns_av_R_equivalents 0.0400
_diffrn_reflns_av_unetI/netI 0.0394
_diffrn_reflns_Laue_measured_fraction_full 0.998
_diffrn_reflns_Laue_measured_fraction_max 0.997
_diffrn_reflns_limit_h_max 23
_diffrn_reflns_limit_h_min -22
_diffrn_reflns_limit_k_max 14
_diffrn_reflns_limit_k_min -26
_diffrn_reflns_limit_l_max 27
_diffrn_reflns_limit_l_min -6
_diffrn_reflns_number 16844
_diffrn_reflns_point_group_measured_fraction_full 0.986
_diffrn_reflns_point_group_measured_fraction_max 0.984
_diffrn_reflns_theta_full 39.522
_diffrn_reflns_theta_max 39.522
_diffrn_reflns_theta_min 1.863
_diffrn_source_current 50.0
_diffrn_source_power 2.5
_diffrn_source_voltage 50.0
_diffrn_standards_number 0
_exptl_absorpt_coefficient_mu 2.035
_exptl_absorpt_correction_T_max 0.7478
_exptl_absorpt_correction_T_min 0.6341
_exptl_absorpt_correction_type none
_exptl_absorpt_process_details
;
SADABS-2016/2 (Bruker,2016/2) was used for absorption correction.
wR2(int) was 0.1012 before and 0.0861 after correction.
The Ratio of minimum to maximum transmission is 0.8480.
The \l/2 correction factor is Not present.
;
_exptl_crystal_colour black
_exptl_crystal_colour_primary black
_exptl_crystal_density_diffrn 0.462
_exptl_crystal_description Polyhedron
_exptl_crystal_F_000 5344
_exptl_crystal_size_max 0.15
_exptl_crystal_size_mid 0.15
_exptl_crystal_size_min 0.15
_refine_diff_density_max 0.656
_refine_diff_density_min -0.651
_refine_diff_density_rms 0.063
_refine_ls_abs_structure_details
;
 Flack x determined using 798 quotients [(I+)-(I-)]/[(I+)+(I-)]
 (Parsons, Flack and Wagner, Acta Cryst. B69 (2013) 249-259).
;
_refine_ls_abs_structure_Flack 0.430(15)
_refine_ls_extinction_method none
_refine_ls_goodness_of_fit_ref 1.292
_refine_ls_hydrogen_treatment constr
_refine_ls_matrix_type full
_refine_ls_number_parameters 241
_refine_ls_number_reflns 2035
_refine_ls_number_restraints 848
_refine_ls_restrained_S_all 1.113
_refine_ls_R_factor_all 0.0879
_refine_ls_R_factor_gt 0.0836
_refine_ls_shift/su_max 0.003
_refine_ls_shift/su_mean 0.000
_refine_ls_structure_factor_coef Fsqd
_refine_ls_weighting_details 'w=1/[\s^2^(Fo^2^)+(0.1062P)^2^+314.0114P] where P=(Fo^2^+2Fc^2^)/3'
_refine_ls_weighting_scheme calc
_refine_ls_wR_factor_gt 0.2322
_refine_ls_wR_factor_ref 0.2361
_reflns_Friedel_coverage 0.827
_reflns_Friedel_fraction_full 0.971
_reflns_Friedel_fraction_max 0.968
_reflns_number_gt 1891
_reflns_number_total 2035
_reflns_threshold_expression 'I > 2\s(I)'
_cod_data_source_file am1c13757_si_004.cif
_cod_data_source_block a
_cod_original_cell_volume 37685.0(17)
_cod_database_code 4519037
_shelx_shelxl_version_number 2014/7
_shelx_space_group_comment
;
The symmetry employed for this shelxl refinement is uniquely defined
by the following loop, which should always be used as a source of
symmetry information in preference to the above space-group names.
They are only intended as comments.
;
_shelx_estimated_absorpt_t_max 0.750
_shelx_estimated_absorpt_t_min 0.750
_olex2_refinement_description
;
1. Restrained distances
 C00J-N00F
 1.5 with sigma of 0.05
 C13-C00J = C00J-N00F
 1.43 with sigma of 0.02
 C00I-C15 = C15-C5
 1.43 with sigma of 0.02
 N00F-N00F_$1
 1.43 with sigma of 0.01
 C15-C5 = C5-C13
 1.43 with sigma of 0.02
 C5-C13 = C13-C00J
 1.43 with sigma of 0.02
 C8-C7
 1.43 with sigma of 0.02
 C39-C96 = C96-C00B
 1.43 with sigma of 0.02
 N3-C39 = C39-C96
 1.43 with sigma of 0.02
 O5-C8
 1.43 with sigma of 0.02
 N00A-C8
 1.43 with sigma of 0.02
 N00A-C00B
 1.43 with sigma of 0.02
 N3-C39
 1.43 with sigma of 0.001
 N00F-N1
 1.25 with sigma of 0.001
 O05-C00I
 1.239 with sigma of 0.01
 C11-C00I_$3
 1.482 with sigma of 0.001
 C13-N00F
 2.477 with sigma of 0.04
 C00I-C5
 2.477 with sigma of 0.04
 C5-C00J
 2.477 with sigma of 0.04
 C15-C13
 2.477 with sigma of 0.04
 C39-C00B
 2.477 with sigma of 0.04
 N3-C96
 2.477 with sigma of 0.04
 C8-C1 \\sim C8-C21
 with sigma of 0.02
 C6-C00I \\sim C5-C00I
 with sigma of 0.02
 N1-C4 \\sim N1-C14
 with sigma of 0.02
 N00F-C9 \\sim N00F-C13
 with sigma of 0.02
2. Restrained planarity
 N00F, C00J, C13, C5, C15
 with sigma of 0.1
 N1, C12, C4, C3, C11, C10, C14
 with sigma of 0.1
 N00F, C15, C6, C9, C00J, C13, C5
 with sigma of 0.1
 C00I, C15, C6, C9, C00J, C13, C5, N00F
 with sigma of 0.1
3. Uiso/Uaniso restraints and constraints
C39 \\sim C96 \\sim C00B \\sim N3 \\sim N00A: within 2A with sigma of 0.04 and
sigma for terminal atoms of 0.08 within 2A
C00I \\sim C15 \\sim C6 \\sim C9 \\sim C00J \\sim C13 \\sim C5 \\sim C009 \\sim
C00B \\sim C39 \\sim C96 \\sim C8 \\sim C7 \\sim C21 \\sim C23 \\sim C00P \\sim
C2 \\sim C1 \\sim C12 \\sim C4 \\sim C3 \\sim C11 \\sim C10 \\sim C14 \\sim N3
\\sim N00A \\sim N00F \\sim N1: within 3.8A with sigma of 0.01 and sigma for
terminal atoms of 0.02 within 3.8A
Uanis(C23) \\sim Ueq, Uanis(C009) \\sim Ueq, Uanis(C21) \\sim Ueq, Uanis(C00P)
\\sim Ueq, Uanis(C39) \\sim Ueq, Uanis(C00J) \\sim Ueq: with sigma of 0.01 and
sigma for terminal atoms of 0.02
Uanis(C1) \\sim Ueq: with sigma of 0.01 and sigma for terminal atoms of 0.02
Uanis(C96) \\sim Ueq: with sigma of 0.01 and sigma for terminal atoms of 0.02
Uanis(O03) \\sim Ueq: with sigma of 0.01 and sigma for terminal atoms of 0.02
Uanis(C00I) \\sim Ueq, Uanis(O03) \\sim Ueq: with sigma of 0.001 and sigma for
terminal atoms of 0.002
Uanis(N3) \\sim Ueq: with sigma of 0.01 and sigma for terminal atoms of 0.02
Uanis(C2) \\sim Ueq: with sigma of 0.01 and sigma for terminal atoms of 0.02
4. Rigid body (RIGU) restrains
 C00J, C00I, N00F, C13, C5, C15, O05
 with sigma for 1-2 distances of 0.004 and sigma for 1-3 distances of 0.004
 C00P, C23, C21, C7, C2, C1, C8, O5, N00A, C00B, C96
 with sigma for 1-2 distances of 0.004 and sigma for 1-3 distances of 0.004
 C009, O02, Fe00
 with sigma for 1-2 distances of 0.004 and sigma for 1-3 distances of 0.004
 C23, C00P, C2, C1, C7, C21
 with sigma for 1-2 distances of 0.004 and sigma for 1-3 distances of 0.004
 C5, N00F, C15, C00J, C13, C3, C4, C6, C9, C10, N1, C11, C12, C14, C00I
 with sigma for 1-2 distances of 0.004 and sigma for 1-3 distances of 0.004
5. Others
 Fixed Sof: N00A(0.5) H00A(0.5) N00F(0.25) C15(0.25) C6(0.25) H6(0.25)
 C9(0.25) H9(0.25) C00J(0.25) C13(0.25) H13(0.25) C5(0.25) H5(0.25) O5(0.5)
 C8(0.5) C7(0.5) C21(0.5) H21(0.5) C23(0.5) H23(0.5) C00P(0.5) C2(0.5) H2(0.5)
 C1(0.5) H1(0.5) N1(0.25) C12(0.25) C4(0.25) H4(0.25) C3(0.25) H3(0.25)
 C11(0.25) C10(0.25) H10(0.25) C14(0.25) H14(0.25)
6.a Aromatic/amide H refined with riding coordinates:
 N00A(H00A), C6(H6), C9(H9), C13(H13), C5(H5), C39(H39), C96(H96), C21(H21),
 C23(H23), C2(H2), C1(H1), C4(H4), C3(H3), C10(H10), C14(H14)
6.b Fitted hexagon refined as free rotating group:
 C15(C6,C9,C00J,C13,C5), C7(C21,C23,C00P,C2,C1), C12(C4,C3,C11,C10,C14)
;
_smtbx_masks_void_probe_radius 1.2
_smtbx_masks_void_truncation_radius 1.2
_olex2_submission_special_instructions 'No special instructions were received'

loop_
_space_group_symop_operation_xyz
'x, y, z'
'-x, z, -y'
'-x, -z, y'
'-z, -y, x'
'z, -y, -x'
'y, -x, -z'
'-y, x, -z'
'z, x, y'
'y, z, x'
'-y, -z, x'
'z, -x, -y'
'-y, z, -x'
'-z, -x, y'
'-z, x, -y'
'y, -z, -x'
'x, -y, -z'
'-x, y, -z'
'-x, -y, z'
'-y, -x, z'
'y, x, z'
'-z, y, -x'
'z, y, x'
'x, -z, -y'
'x, z, y'
'x+1/2, y+1/2, z+1/2'
'-x+1/2, z+1/2, -y+1/2'
'-x+1/2, -z+1/2, y+1/2'
'-z+1/2, -y+1/2, x+1/2'
'z+1/2, -y+1/2, -x+1/2'
'y+1/2, -x+1/2, -z+1/2'
'-y+1/2, x+1/2, -z+1/2'
'z+1/2, x+1/2, y+1/2'
'y+1/2, z+1/2, x+1/2'
'-y+1/2, -z+1/2, x+1/2'
'z+1/2, -x+1/2, -y+1/2'
'-y+1/2, z+1/2, -x+1/2'
'-z+1/2, -x+1/2, y+1/2'
'-z+1/2, x+1/2, -y+1/2'
'y+1/2, -z+1/2, -x+1/2'
'x+1/2, -y+1/2, -z+1/2'
'-x+1/2, y+1/2, -z+1/2'
'-x+1/2, -y+1/2, z+1/2'
'-y+1/2, -x+1/2, z+1/2'
'y+1/2, x+1/2, z+1/2'
'-z+1/2, y+1/2, -x+1/2'
'z+1/2, y+1/2, x+1/2'
'x+1/2, -z+1/2, -y+1/2'
'x+1/2, z+1/2, y+1/2'

loop_
_atom_site_label
_atom_site_type_symbol
_atom_site_fract_x
_atom_site_fract_y
_atom_site_fract_z
_atom_site_U_iso_or_equiv
_atom_site_adp_type
_atom_site_occupancy
_atom_site_site_symmetry_order
_atom_site_calc_flag
_atom_site_refinement_flags_posn
_atom_site_refinement_flags_adp
_atom_site_refinement_flags_occupancy
_atom_site_disorder_assembly
_atom_site_disorder_group
Fe00 Fe 0.64466(11) 0.28648(8) 0.71352(8) 0.0384(14) Uani 1 2 d S TU P . .
O02 O 0.6684(4) 0.2835(4) 0.7732(4) 0.071(4) Uani 1 1 d . U . . .
O03 O 0.6923(5) 0.3077(5) 0.6923(5) 0.0415(15) Uani 1 6 d S TU P . .
N3 N 0.5868(8) 0.2633(5) 0.7367(5) 0.106(6) Uani 1 2 d DS TU P . .
O05 O 0.6158(3) 0.3390(3) 0.7227(5) 0.078(4) Uani 1 1 d D U . . .
N00A N 0.4807(9) 0.2178(14) 0.7762(13) 0.106(5) Uani 0.5 1 d D U P A -1
H00A H 0.4685 0.2067 0.7562 0.127 Uiso 0.5 1 calc R U P A -1
N00F N 0.5326(9) 0.5030(9) 0.7317(12) 0.063(5) Uani 0.25 1 d D U P B -1
C00I C 0.6275(3) 0.3725(3) 0.7292(7) 0.060(2) Uani 1 2 d DS TU P . .
C15 C 0.6040(6) 0.4039(6) 0.7298(7) 0.062(4) Uani 0.25 1 d DG U P B -1
C6 C 0.6208(7) 0.4418(6) 0.7283(17) 0.063(5) Uani 0.25 1 d DG U P B -1
H6 H 0.6486 0.4448 0.7269 0.075 Uiso 0.25 1 calc R U P B -1
C9 C 0.5963(9) 0.4753(6) 0.7290(18) 0.063(4) Uani 0.25 1 d DG U P B -1
H9 H 0.6076 0.5010 0.7280 0.075 Uiso 0.25 1 calc R U P B -1
C00J C 0.5551(8) 0.4709(8) 0.7312(9) 0.063(5) Uani 0.25 1 d DG U P B -1
C13 C 0.5384(6) 0.4330(9) 0.7326(15) 0.063(4) Uani 0.25 1 d DG U P B -1
H13 H 0.5106 0.4300 0.7341 0.076 Uiso 0.25 1 calc R U P B -1
C5 C 0.5629(6) 0.3995(7) 0.7319(15) 0.063(5) Uani 0.25 1 d DG U P B -1
H5 H 0.5515 0.3739 0.7329 0.075 Uiso 0.25 1 calc R U P B -1
C009 C 0.6875(6) 0.3125(6) 0.7871(8) 0.051(6) Uani 1 2 d S TU P . .
C00B C 0.5195(10) 0.2325(7) 0.7675(7) 0.106(5) Uani 1 2 d DS TU P . .
C39 C 0.5787(7) 0.2728(7) 0.7775(4) 0.108(5) Uani 1 1 d D U . . .
H39 H 0.5976 0.2852 0.7941 0.130 Uiso 1 1 calc R U . . .
C96 C 0.5392(7) 0.2621(7) 0.7912(7) 0.106(5) Uani 1 1 d D U . . .
H96 H 0.5274 0.2735 0.8139 0.127 Uiso 1 1 calc R U . . .
O5 O 0.4758(8) 0.2468(8) 0.8380(8) 0.082(7) Uani 0.5 1 d D U P A -1
C8 C 0.4586(10) 0.2182(13) 0.8124(13) 0.107(5) Uani 0.5 1 d D U P A -1
C7 C 0.4172(7) 0.2105(7) 0.8154(9) 0.106(6) Uani 0.5 1 d DG U P A -1
C21 C 0.4008(8) 0.1793(7) 0.7936(8) 0.107(6) Uani 0.5 1 d DG U P A -1
H21 H 0.4175 0.1609 0.7807 0.128 Uiso 0.5 1 calc R U P A -1
C23 C 0.3596(9) 0.1753(9) 0.7908(9) 0.106(6) Uani 0.5 1 d G U P A -1
H23 H 0.3485 0.1542 0.7761 0.127 Uiso 0.5 1 calc R U P A -1
C00P C 0.3348(7) 0.2026(10) 0.8099(9) 0.106(6) Uani 0.5 1 d G U P A -1
C2 C 0.3512(8) 0.2338(9) 0.8317(10) 0.106(6) Uani 0.5 1 d G U P A -1
H2 H 0.3345 0.2522 0.8446 0.128 Uiso 0.5 1 calc R U P A -1
C1 C 0.3924(9) 0.2377(8) 0.8345(10) 0.107(6) Uani 0.5 1 d DG U P A -1
H1 H 0.4035 0.2588 0.8493 0.128 Uiso 0.5 1 calc R U P A -1
N1 N 0.5002(8) 0.5127(11) 0.7160(10) 0.063(5) Uani 0.25 1 d D U P B -1
C12 C 0.4668(8) 0.5431(9) 0.7184(8) 0.063(5) Uani 0.25 1 d G U P B -1
C4 C 0.4757(14) 0.5831(9) 0.7249(19) 0.063(6) Uani 0.25 1 d DG U P B -1
H4 H 0.5024 0.5912 0.7278 0.075 Uiso 0.25 1 calc R U P B -1
C3 C 0.445(2) 0.6110(12) 0.727(2) 0.063(6) Uani 0.25 1 d G U P B -1
H3 H 0.4512 0.6381 0.7315 0.075 Uiso 0.25 1 calc R U P B -1
C11 C 0.4057(17) 0.5990(19) 0.7229(12) 0.063(6) Uani 0.25 1 d DG U P B -1
C10 C 0.3968(9) 0.559(2) 0.7164(17) 0.063(6) Uani 0.25 1 d G U P B -1
H10 H 0.3701 0.5509 0.7135 0.075 Uiso 0.25 1 calc R U P B -1
C14 C 0.4274(8) 0.5311(14) 0.7141(17) 0.063(6) Uani 0.25 1 d DG U P B -1
H14 H 0.4213 0.5041 0.7097 0.075 Uiso 0.25 1 calc R U P B -1

loop_
_atom_site_aniso_label
_atom_site_aniso_U_11
_atom_site_aniso_U_22
_atom_site_aniso_U_33
_atom_site_aniso_U_23
_atom_site_aniso_U_13
_atom_site_aniso_U_12
Fe00 0.038(3) 0.0389(18) 0.0389(18) 0.002(2) -0.0068(14) 0.0068(14)
O02 0.087(10) 0.087(9) 0.040(7) 0.013(6) -0.008(7) -0.032(8)
O03 0.0415(15) 0.0415(15) 0.0415(15) 0.0001(9) -0.0001(9) 0.0001(9)
N3 0.103(9) 0.108(7) 0.108(7) 0.005(8) 0.005(6) -0.005(6)
O05 0.018(7) 0.075(7) 0.143(13) -0.021(7) 0.019(8) 0.004(6)
N00A 0.105(8) 0.109(8) 0.106(7) 0.005(7) 0.001(6) -0.001(6)
N00F 0.065(8) 0.066(8) 0.060(8) 0.000(7) 0.000(7) -0.002(7)
C00I 0.060(2) 0.060(2) 0.060(3) 0.0000(11) 0.0000(11) -0.0001(15)
C15 0.064(7) 0.064(6) 0.060(8) -0.001(6) 0.001(7) 0.000(6)
C6 0.064(7) 0.064(7) 0.060(8) -0.001(6) 0.000(7) -0.001(6)
C9 0.064(7) 0.064(7) 0.060(8) 0.000(7) 0.000(7) -0.002(6)
C00J 0.065(7) 0.065(7) 0.061(8) -0.001(7) 0.000(7) -0.002(6)
C13 0.064(7) 0.064(7) 0.061(8) 0.000(7) 0.001(7) -0.001(6)
C5 0.064(7) 0.064(7) 0.060(8) -0.001(7) 0.001(7) 0.000(6)
C009 0.056(7) 0.056(7) 0.041(9) 0.007(6) -0.007(6) -0.006(8)
C00B 0.105(8) 0.107(6) 0.107(6) 0.007(8) 0.002(5) -0.002(5)
C39 0.106(8) 0.111(8) 0.107(8) 0.004(8) 0.002(7) -0.002(7)
C96 0.103(8) 0.109(7) 0.105(7) 0.006(7) 0.004(6) -0.002(6)
O5 0.093(16) 0.072(14) 0.082(14) 0.033(11) -0.008(12) 0.018(12)
C8 0.106(8) 0.108(8) 0.106(7) 0.007(7) 0.002(6) -0.001(6)
C7 0.105(8) 0.108(8) 0.105(8) 0.007(7) 0.001(7) 0.000(6)
C21 0.107(8) 0.107(8) 0.106(8) 0.007(7) 0.001(6) 0.000(6)
C23 0.106(8) 0.107(8) 0.106(8) 0.006(7) 0.002(7) 0.000(7)
C00P 0.105(8) 0.108(8) 0.106(9) 0.006(7) 0.001(7) 0.000(7)
C2 0.106(8) 0.107(8) 0.106(8) 0.006(7) 0.001(7) 0.000(7)
C1 0.106(8) 0.108(8) 0.106(8) 0.005(7) 0.001(6) -0.001(6)
N1 0.065(8) 0.065(8) 0.059(9) -0.001(8) 0.000(8) -0.003(7)
C12 0.064(9) 0.066(9) 0.059(10) -0.001(9) -0.001(9) -0.003(8)
C4 0.065(10) 0.065(9) 0.058(10) 0.000(9) -0.001(9) -0.003(8)
C3 0.065(10) 0.066(10) 0.058(11) 0.000(10) -0.001(10) -0.003(9)
C11 0.064(10) 0.066(10) 0.057(11) 0.000(10) -0.001(10) -0.003(9)
C10 0.064(10) 0.066(10) 0.058(11) 0.000(10) -0.002(10) -0.003(9)
C14 0.064(9) 0.066(10) 0.058(10) -0.001(9) -0.002(9) -0.003(8)

loop_
_atom_type_symbol
_atom_type_description
_atom_type_scat_dispersion_real
_atom_type_scat_dispersion_imag
_atom_type_scat_source
C C 0.0181 0.0091 'International Tables Vol C Tables 4.2.6.8 and 6.1.1.4'
H H 0.0000 0.0000 'International Tables Vol C Tables 4.2.6.8 and 6.1.1.4'
Fe Fe -1.1336 3.1974 'International Tables Vol C Tables 4.2.6.8 and 6.1.1.4'
N N 0.0311 0.0180 'International Tables Vol C Tables 4.2.6.8 and 6.1.1.4'
O O 0.0492 0.0322 'International Tables Vol C Tables 4.2.6.8 and 6.1.1.4'

loop_
_geom_angle_atom_site_label_1
_geom_angle_atom_site_label_2
_geom_angle_atom_site_label_3
_geom_angle
_geom_angle_site_symmetry_1
_geom_angle_site_symmetry_3
_geom_angle_publ_flag
O02 Fe00 O02 77.1(8) . 23_566 ?
O02 Fe00 N3 89.0(7) 23_566 . ?
O02 Fe00 N3 89.0(7) . . ?
O03 Fe00 O02 93.1(7) . . ?
O03 Fe00 O02 93.1(7) . 23_566 ?
O03 Fe00 N3 177.3(11) . . ?
O03 Fe00 O05 97.7(7) . 23_566 ?
O03 Fe00 O05 97.7(7) . . ?
O05 Fe00 O02 94.3(6) 23_566 23_566 ?
O05 Fe00 O02 166.6(6) 23_566 . ?
O05 Fe00 O02 94.3(6) . . ?
O05 Fe00 O02 166.6(6) . 23_566 ?
O05 Fe00 N3 80.5(6) 23_566 . ?
O05 Fe00 N3 80.5(6) . . ?
O05 Fe00 O05 92.1(8) . 23_566 ?
C009 O02 Fe00 119.8(15) . . ?
Fe00 O03 Fe00 119.72(15) 11_566 10_665 ?
Fe00 O03 Fe00 119.72(15) . 11_566 ?
Fe00 O03 Fe00 119.72(15) . 10_665 ?
C39 N3 Fe00 114.9(14) . . ?
C39 N3 Fe00 114.9(14) 23_566 . ?
C39 N3 C39 113(3) 23_566 . ?
C00I O05 Fe00 132.6(11) 19_665 . ?
C00I O05 Fe00 132.6(11) . . ?
C00I O05 C00I 0(2) 19_665 . ?
C00B N00A H00A 114.8 . . ?
C8 N00A H00A 114.8 . . ?
C8 N00A C00B 130(4) . . ?
N1 N00F C00J 135(3) . . ?
O05 C00I O05 124.9(19) 19_665 . ?
O05 C00I C15 107.3(14) 19_665 . ?
O05 C00I C15 123.5(13) . . ?
C00I C00I O05 0(10) 19_665 19_665 ?
C00I C00I O05 0(10) 19_665 . ?
C00I C00I C15 0(10) 19_665 . ?
C00I C15 C6 119.4(12) . . ?
C00I C15 C5 120.6(12) . . ?
C6 C15 C5 120.0 . . ?
C15 C6 H6 120.0 . . ?
C15 C6 C9 120.0 . . ?
C9 C6 H6 120.0 . . ?
C6 C9 H9 120.0 . . ?
C00J C9 C6 120.0 . . ?
C00J C9 H9 120.0 . . ?
N00F C00J C9 119.0(12) . . ?
N00F C00J C13 121.0(12) . . ?
C13 C00J C9 120.0 . . ?
C00J C13 H13 120.0 . . ?
C00J C13 C5 120.0 . . ?
C5 C13 H13 120.0 . . ?
C15 C5 H5 120.0 . . ?
C13 C5 C15 120.0 . . ?
C13 C5 H5 120.0 . . ?
O02 C009 O02 131(3) 19_665 . ?
C96 C00B N00A 112(3) 23_566 . ?
C96 C00B N00A 123(3) . . ?
C96 C00B C96 124(3) 23_566 . ?
N3 C39 H39 122.5 . . ?
N3 C39 C96 115(2) . . ?
C96 C39 H39 122.5 . . ?
C00B C96 C39 115(2) . . ?
C00B C96 H96 122.7 . . ?
C39 C96 H96 122.7 . . ?
N00A C8 O5 108(3) . . ?
N00A C8 C7 125(3) . . ?
O5 C8 C7 119(2) . . ?
C21 C7 C8 119.2(12) . . ?
C21 C7 C1 120.0 . . ?
C1 C7 C8 119.9(12) . . ?
C7 C21 H21 120.0 . . ?
C7 C21 C23 120.0 . . ?
C23 C21 H21 120.0 . . ?
C21 C23 H23 120.0 . . ?
C00P C23 C21 120.0 . . ?
C00P C23 H23 120.0 . . ?
C23 C00P C2 120.0 . . ?
C00P C2 H2 120.0 . . ?
C1 C2 C00P 120.0 . . ?
C1 C2 H2 120.0 . . ?
C7 C1 H1 120.0 . . ?
C2 C1 C7 120.0 . . ?
C2 C1 H1 120.0 . . ?
N00F N1 C12 143(3) . . ?
C4 C12 N1 119.9(12) . . ?
C4 C12 C14 120.0 . . ?
C14 C12 N1 120.1(12) . . ?
C12 C4 H4 120.0 . . ?
C12 C4 C3 120.0 . . ?
C3 C4 H4 120.0 . . ?
C4 C3 H3 120.0 . . ?
C11 C3 C4 120.0 . . ?
C11 C3 H3 120.0 . . ?
C3 C11 C10 120.0 . . ?
C11 C10 H10 120.0 . . ?
C11 C10 C14 120.0 . . ?
C14 C10 H10 120.0 . . ?
C12 C14 H14 120.0 . . ?
C10 C14 C12 120.0 . . ?
C10 C14 H14 120.0 . . ?

loop_
_geom_bond_atom_site_label_1
_geom_bond_atom_site_label_2
_geom_bond_distance
_geom_bond_site_symmetry_2
_geom_bond_publ_flag
Fe00 O02 2.156(12) 23_566 ?
Fe00 O02 2.156(12) . ?
Fe00 O03 1.888(4) . ?
Fe00 N3 2.23(3) . ?
Fe00 O05 2.034(12) . ?
Fe00 O05 2.034(12) 23_566 ?
O02 C009 1.254(15) . ?
O03 Fe00 1.888(4) 10_665 ?
O03 Fe00 1.888(4) 11_566 ?
N3 C39 1.4298(15) 23_566 ?
N3 C39 1.4300(15) . ?
O05 C00I 1.208(11) . ?
O05 C00I 1.208(11) 19_665 ?
N00A H00A 0.8700 . ?
N00A C00B 1.42(2) . ?
N00A C8 1.42(3) . ?
N00F C00J 1.314(18) . ?
N00F N1 1.2500(15) . ?
C00I O05 1.208(11) 19_665 ?
C00I C00I 0.00(6) 19_665 ?
C00I C15 1.32(2) . ?
C15 C6 1.3900 . ?
C15 C5 1.3900 . ?
C6 H6 0.9400 . ?
C6 C9 1.3900 . ?
C9 H9 0.9400 . ?
C9 C00J 1.3900 . ?
C00J C13 1.3900 . ?
C13 H13 0.9400 . ?
C13 C5 1.3900 . ?
C5 H5 0.9400 . ?
C009 O02 1.253(15) 19_665 ?
C00B C96 1.43(2) . ?
C00B C96 1.43(2) 23_566 ?
C39 H39 0.9400 . ?
C39 C96 1.449(18) . ?
C96 H96 0.9400 . ?
O5 C8 1.41(3) . ?
C8 C7 1.42(3) . ?
C7 C21 1.3900 . ?
C7 C1 1.3900 . ?
C21 H21 0.9400 . ?
C21 C23 1.3900 . ?
C23 H23 0.9400 . ?
C23 C00P 1.3900 . ?
C00P C2 1.3900 . ?
C2 H2 0.9400 . ?
C2 C1 1.3900 . ?
C1 H1 0.9400 . ?
N1 C12 1.52(3) . ?
C12 C4 1.3900 . ?
C12 C14 1.3900 . ?
C4 H4 0.9400 . ?
C4 C3 1.3900 . ?
C3 H3 0.9400 . ?
C3 C11 1.3900 . ?
C11 C10 1.3900 . ?
C10 H10 0.9400 . ?
C10 C14 1.3900 . ?
C14 H14 0.9400 . ?

loop_
_geom_torsion_atom_site_label_1
_geom_torsion_atom_site_label_2
_geom_torsion_atom_site_label_3
_geom_torsion_atom_site_label_4
_geom_torsion
_geom_torsion_site_symmetry_1
_geom_torsion_site_symmetry_2
_geom_torsion_site_symmetry_3
_geom_torsion_site_symmetry_4
_geom_torsion_publ_flag
Fe00 O02 C009 O02 -52(4) . . . 19_665 ?
Fe00 N3 C39 C96 172.9(17) . . . . ?
Fe00 O05 C00I O05 18(4) . . . 19_665 ?
Fe00 O05 C00I C00I 0.0(15) . . . 19_665 ?
Fe00 O05 C00I C15 171.7(13) . . . . ?
O02 Fe00 O03 Fe00 133.9(14) . . . 10_665 ?
O02 Fe00 O03 Fe00 -56.7(15) . . . 11_566 ?
O02 Fe00 O03 Fe00 -133.9(14) 23_566 . . 11_566 ?
O02 Fe00 O03 Fe00 56.7(15) 23_566 . . 10_665 ?
N3 C39 C96 C00B 20(4) . . . . ?
O05 Fe00 O03 Fe00 131.3(14) 23_566 . . 11_566 ?
O05 Fe00 O03 Fe00 -38.1(16) 23_566 . . 10_665 ?
O05 Fe00 O03 Fe00 -131.3(14) . . . 10_665 ?
O05 Fe00 O03 Fe00 38.1(16) . . . 11_566 ?
O05 C00I C15 C6 -8(3) 19_665 . . . ?
O05 C00I C15 C6 -165(3) . . . . ?
O05 C00I C15 C5 172(3) 19_665 . . . ?
O05 C00I C15 C5 15(3) . . . . ?
N00A C00B C96 C39 180(3) . . . . ?
N00A C8 C7 C21 42(6) . . . . ?
N00A C8 C7 C1 -127(3) . . . . ?
N00F C00J C13 C5 179.9(11) . . . . ?
N00F N1 C12 C4 41(7) . . . . ?
N00F N1 C12 C14 -139(7) . . . . ?
C00I O05 C00I O05 0(100) 19_665 . . 19_665 ?
C00I O05 C00I C15 0(59) 19_665 . . . ?
C00I C00I C15 C6 0.0(13) 19_665 . . . ?
C00I C00I C15 C5 0.00(7) 19_665 . . . ?
C00I C15 C6 C9 -179.9(10) . . . . ?
C00I C15 C5 C13 179.9(11) . . . . ?
C15 C6 C9 C00J 0.0 . . . . ?
C6 C15 C5 C13 0.0 . . . . ?
C6 C9 C00J N00F -179.9(11) . . . . ?
C6 C9 C00J C13 0.0 . . . . ?
C9 C00J C13 C5 0.0 . . . . ?
C00J N00F N1 C12 164(3) . . . . ?
C00J C13 C5 C15 0.0 . . . . ?
C5 C15 C6 C9 0.0 . . . . ?
C00B N00A C8 O5 18(6) . . . . ?
C00B N00A C8 C7 166(3) . . . . ?
C39 N3 C39 C96 -53(4) 23_566 . . . ?
C96 C00B C96 C39 13(5) 23_566 . . . ?
O5 C8 C7 C21 -173(3) . . . . ?
O5 C8 C7 C1 18(5) . . . . ?
C8 N00A C00B C96 148(4) . . . 23_566 ?
C8 N00A C00B C96 -20(7) . . . . ?
C8 C7 C21 C23 -169(3) . . . . ?
C8 C7 C1 C2 169(3) . . . . ?
C7 C21 C23 C00P 0.0 . . . . ?
C21 C7 C1 C2 0.0 . . . . ?
C21 C23 C00P C2 0.0 . . . . ?
C23 C00P C2 C1 0.0 . . . . ?
C00P C2 C1 C7 0.0 . . . . ?
C1 C7 C21 C23 0.0 . . . . ?
N1 N00F C00J C9 139(5) . . . . ?
N1 N00F C00J C13 -40(5) . . . . ?
N1 C12 C4 C3 -179.9(12) . . . . ?
N1 C12 C14 C10 179.9(12) . . . . ?
C12 C4 C3 C11 0.0 . . . . ?
C4 C12 C14 C10 0.0 . . . . ?
C4 C3 C11 C10 0.0 . . . . ?
C3 C11 C10 C14 0.0 . . . . ?
C11 C10 C14 C12 0.0 . . . . ?
C14 C12 C4 C3 0.0 . . . . ?

loop_
_smtbx_masks_void_nr
_smtbx_masks_void_average_x
_smtbx_masks_void_average_y
_smtbx_masks_void_average_z
_smtbx_masks_void_volume
_smtbx_masks_void_count_electrons
_smtbx_masks_void_content
1 -0.634 -0.862 -0.006 27693.1 6240.9 ?
